data_7024173
loop_
_publ_author_name
'Haak, Robert M.'
'Mart\'inez Belmonte, Marta'
'Escudero-Ad\'an, Eduardo C'
'Benet-Buchholz, Jordi'
'Kleij, Arjan W.'

_publ_section_title
;
 Olefin metathesis as a tool for multinuclear Co(III)salen catalyst
 construction: access to cooperative catalysts.
;
_journal_issue 2
_journal_name_full 'Dalton transactions (Cambridge, England : 2003)'
_journal_page_first 593
_journal_page_last 602
_journal_paper_doi 10.1039/b911856j
_journal_volume 39
_journal_year 2010
_chemical_formula_sum 'C18 H16 O4'
_chemical_formula_weight 296.31
_chemical_name_systematic
;
?
;
_space_group_IT_number 14
_symmetry_cell_setting monoclinic
_symmetry_space_group_name_Hall '-P 2yn'
_symmetry_space_group_name_H-M 'P 1 21/n 1'
_atom_sites_solution_hydrogens geom
_atom_sites_solution_primary direct
_atom_sites_solution_secondary difmap
_audit_creation_method SHELXL-97
_cell_angle_alpha 90.00
_cell_angle_beta 94.510(5)
_cell_angle_gamma 90.00
_cell_formula_units_Z 2
_cell_length_a 4.4309(4)
_cell_length_b 9.7243(8)
_cell_length_c 16.3855(11)
_cell_measurement_reflns_used 1366
_cell_measurement_temperature 293(2)
_cell_measurement_theta_max 41.14
_cell_measurement_theta_min 4.98
_cell_volume 703.82(10)
_computing_structure_refinement 'SHELXL-97 (Sheldrick, 2008)'
_diffrn_ambient_temperature 100(2)
_diffrn_detector_area_resol_mean 512
_diffrn_detector_type '4K CCD area detector APEX II'
_diffrn_measured_fraction_theta_full 0.831
_diffrn_measured_fraction_theta_max 0.831
_diffrn_measurement_device_type 'Kappa 4-axis goniometer bruker-nonius'
_diffrn_measurement_method
;
Fullsphere data collection, phi and omega scans
;
_diffrn_measurement_specimen_support 'magnetic support whith 10 micron nylon fiber cryoloop'
_diffrn_radiation_monochromator 'Multilayer Montel 200 mirrors'
_diffrn_radiation_type MoK\a
_diffrn_radiation_wavelength 0.71073
_diffrn_reflns_av_R_equivalents 0.0223
_diffrn_reflns_av_sigmaI/netI 0.0329
_diffrn_reflns_limit_h_max 6
_diffrn_reflns_limit_h_min -6
_diffrn_reflns_limit_k_max 16
_diffrn_reflns_limit_k_min -5
_diffrn_reflns_limit_l_max 27
_diffrn_reflns_limit_l_min -19
_diffrn_reflns_number 4819
_diffrn_reflns_theta_full 36.39
_diffrn_reflns_theta_max 36.39
_diffrn_reflns_theta_min 4.29
_diffrn_source 'rotating anode X-ray tube'
_diffrn_source_current 70
_diffrn_source_power 50
_diffrn_source_size '3 mm x 0.3 mm fine focus'
_diffrn_source_type 'Bruker-Nonius FR 591'
_exptl_absorpt_coefficient_mu 0.099
_exptl_absorpt_correction_T_max 0.99
_exptl_absorpt_correction_T_min 0.82
_exptl_absorpt_correction_type empirical
_exptl_absorpt_process_details
;
SADABS Version 2008/1 Bruker-Nonius
Blessing, Acta Cryst. (1995) A51 33-38
;
_exptl_crystal_colour yellow
_exptl_crystal_density_diffrn 1.398
_exptl_crystal_density_method 'not measured'
_exptl_crystal_description NEEDLE
_exptl_crystal_F_000 312
_refine_diff_density_max 0.573
_refine_diff_density_min -0.274
_refine_diff_density_rms 0.064
_refine_ls_extinction_method none
_refine_ls_goodness_of_fit_ref 1.040
_refine_ls_hydrogen_treatment noref
_refine_ls_matrix_type full
_refine_ls_number_parameters 101
_refine_ls_number_reflns 2851
_refine_ls_number_restraints 0
_refine_ls_restrained_S_all 1.040
_refine_ls_R_factor_all 0.0533
_refine_ls_R_factor_gt 0.0467
_refine_ls_shift/su_max 0.001
_refine_ls_shift/su_mean 0.000
_refine_ls_structure_factor_coef Fsqd
_refine_ls_weighting_details 'calc w=1/[\s^2^(Fo^2^)+(0.0747P)^2^+0.1875P] where P=(Fo^2^+2Fc^2^)/3'
_refine_ls_weighting_scheme calc
_refine_ls_wR_factor_gt 0.1324
_refine_ls_wR_factor_ref 0.1384
_reflns_number_gt 2460
_reflns_number_total 2851
_reflns_threshold_expression >2\s(I)
_cod_data_source_file b911856j.txt
_cod_data_source_block rmh44_0m
_cod_depositor_comments
;
The following automatic conversions were performed:
'_diffrn_measurement_specimen_suppport' tag replaced with
'_diffrn_measurement_specimen_support'.

Automatic conversion script
Id: cif_correct_tags 1440 2010-10-19 06:21:57Z saulius 

The following automatic conversions were performed:

'_symmetry_cell_setting' value 'Monoclinic' changed to 'monoclinic'
according to /home/saulius/struct/CIF-dictionaries/cif_core.dic
dictionary named 'cif_core.dic' version 2.4.2 from 2011-04-26.

Automatic conversion script
Id: cif_fix_values 1891 2012-01-12 08:04:46Z andrius 
;
_cod_original_sg_symbol_H-M P2(1)/n
_cod_database_code 7024173

loop_
_symmetry_equiv_pos_as_xyz
'x, y, z'
'-x+1/2, y+1/2, -z+1/2'
'-x, -y, -z'
'x-1/2, -y-1/2, z-1/2'

loop_
_atom_site_label
_atom_site_type_symbol
_atom_site_fract_x
_atom_site_fract_y
_atom_site_fract_z
_atom_site_U_iso_or_equiv
_atom_site_adp_type
_atom_site_occupancy
_atom_site_symmetry_multiplicity
_atom_site_calc_flag
_atom_site_refinement_flags
C1 C 0.5453(2) 0.34540(9) 0.68901(5) 0.01973(17) Uani 1 1 d .
H1 H 0.4504 0.4065 0.6516 0.024 Uiso 1 1 calc R
C2 C 0.47364(19) 0.35476(8) 0.77374(5) 0.01527(14) Uani 1 1 d .
C3 C 0.2722(2) 0.45650(8) 0.79689(5) 0.01844(16) Uani 1 1 d .
H3 H 0.1832 0.5163 0.7577 0.022 Uiso 1 1 calc R
C4 C 0.2057(2) 0.46817(8) 0.87744(6) 0.02052(17) Uani 1 1 d .
H4 H 0.0736 0.5360 0.8929 0.025 Uiso 1 1 calc R
C5 C 0.60699(18) 0.26391(7) 0.83351(4) 0.01433(14) Uani 1 1 d .
C6 C 0.3391(2) 0.37678(8) 0.93580(5) 0.01830(15) Uani 1 1 d .
H6 H 0.2919 0.3847 0.9899 0.022 Uiso 1 1 calc R
C7 C 0.53963(19) 0.27472(8) 0.91553(4) 0.01502(14) Uani 1 1 d .
C8 C 0.6845(2) 0.17848(8) 0.97974(5) 0.01827(16) Uani 1 1 d .
H8A H 0.9018 0.1779 0.9758 0.022 Uiso 1 1 calc R
H8B H 0.6469 0.2128 1.0336 0.022 Uiso 1 1 calc R
C9 C 0.56721(19) 0.03352(8) 0.97103(4) 0.01590(15) Uani 1 1 d .
H9 H 0.5902 -0.0121 0.9220 0.019 Uiso 1 1 calc R
O1 O 0.7240(2) 0.26155(7) 0.66348(4) 0.02554(16) Uani 1 1 d .
O2 O 0.80343(16) 0.16545(6) 0.81338(4) 0.01858(14) Uani 1 1 d .
H2 H 0.8226 0.1685 0.7640 0.028 Uiso 1 1 calc R

loop_
_atom_site_aniso_label
_atom_site_aniso_U_11
_atom_site_aniso_U_22
_atom_site_aniso_U_33
_atom_site_aniso_U_23
_atom_site_aniso_U_13
_atom_site_aniso_U_12
C1 0.0247(4) 0.0180(3) 0.0163(3) 0.0020(2) 0.0005(3) -0.0045(3)
C2 0.0156(4) 0.0137(3) 0.0164(3) 0.0024(2) 0.0004(2) -0.0022(2)
C3 0.0174(4) 0.0144(3) 0.0233(3) 0.0034(2) 0.0002(3) -0.0003(2)
C4 0.0202(4) 0.0149(3) 0.0270(4) 0.0001(3) 0.0055(3) 0.0009(2)
C5 0.0142(3) 0.0124(3) 0.0165(3) 0.0015(2) 0.0021(2) -0.0018(2)
C6 0.0196(4) 0.0163(3) 0.0195(3) -0.0010(2) 0.0052(3) -0.0028(2)
C7 0.0157(4) 0.0141(3) 0.0154(3) 0.0015(2) 0.0022(2) -0.0027(2)
C8 0.0208(4) 0.0171(3) 0.0165(3) 0.0034(2) -0.0004(3) -0.0037(2)
C9 0.0181(4) 0.0150(3) 0.0150(3) 0.0018(2) 0.0036(2) -0.0011(2)
O1 0.0351(4) 0.0236(3) 0.0188(3) -0.0004(2) 0.0077(3) -0.0009(2)
O2 0.0208(3) 0.0160(3) 0.0196(2) 0.00229(18) 0.0058(2) 0.00296(18)

loop_
_atom_type_symbol
_atom_type_description
_atom_type_scat_dispersion_real
_atom_type_scat_dispersion_imag
_atom_type_scat_source
C C 0.0033 0.0016 'International Tables Vol C Tables 4.2.6.8 and 6.1.1.4'
H H 0.0000 0.0000 'International Tables Vol C Tables 4.2.6.8 and 6.1.1.4'
O O 0.0106 0.0060 'International Tables Vol C Tables 4.2.6.8 and 6.1.1.4'

loop_
_geom_angle_atom_site_label_1
_geom_angle_atom_site_label_2
_geom_angle_atom_site_label_3
_geom_angle
_geom_angle_site_symmetry_1
O1 C1 C2 124.13(8) .
C3 C2 C5 119.54(7) .
C3 C2 C1 119.61(7) .
C5 C2 C1 120.84(8) .
C4 C3 C2 120.30(7) .
C3 C4 C6 119.35(8) .
O2 C5 C7 118.44(7) .
O2 C5 C2 121.04(7) .
C7 C5 C2 120.53(7) .
C7 C6 C4 122.21(8) .
C6 C7 C5 118.07(7) .
C6 C7 C8 121.33(7) .
C5 C7 C8 120.60(7) .
C9 C8 C7 112.88(6) .
C9 C9 C8 124.19(9) 3_657

loop_
_geom_bond_atom_site_label_1
_geom_bond_atom_site_label_2
_geom_bond_distance
_geom_bond_site_symmetry_2
C1 O1 1.2325(12) .
C1 C2 1.4511(12) .
C2 C3 1.4045(12) .
C2 C5 1.4135(10) .
C3 C4 1.3794(13) .
C4 C6 1.4019(12) .
C5 O2 1.3521(10) .
C5 C7 1.4034(11) .
C6 C7 1.3895(12) .
C7 C8 1.5129(11) .
C8 C9 1.5053(11) .
C9 C9 1.3303(15) 3_657

loop_
_geom_torsion_atom_site_label_1
_geom_torsion_atom_site_label_2
_geom_torsion_atom_site_label_3
_geom_torsion_atom_site_label_4
_geom_torsion
_geom_torsion_site_symmetry_4
O1 C1 C2 C3 178.40(8) .
O1 C1 C2 C5 -0.78(13) .
C5 C2 C3 C4 0.27(12) .
C1 C2 C3 C4 -178.93(8) .
C2 C3 C4 C6 -0.53(13) .
C3 C2 C5 O2 -179.54(7) .
C1 C2 C5 O2 -0.36(12) .
C3 C2 C5 C7 -0.01(12) .
C1 C2 C5 C7 179.17(7) .
C3 C4 C6 C7 0.55(13) .
C4 C6 C7 C5 -0.30(12) .
C4 C6 C7 C8 179.11(8) .
O2 C5 C7 C6 179.57(7) .
C2 C5 C7 C6 0.03(11) .
O2 C5 C7 C8 0.15(11) .
C2 C5 C7 C8 -179.39(7) .
C6 C7 C8 C9 109.82(9) .
C5 C7 C8 C9 -70.79(10) .
C7 C8 C9 C9 -120.91(11) 3_657
